data_4338735
loop_
_publ_author_name
'Mandal, Abhishek'
'Agarwala, Hemlata'
'Ray, Ritwika'
'Plebst, Sebastian'
'Mobin, Shaikh M.'
'Priego, Jos\'e Luis'
'Jim\'enez-Aparicio, Reyes'
'Kaim, Wolfgang'
'Lahiri, Goutam Kumar'

_publ_section_title
;
 Sensitivity of the valence structure in diruthenium complexes as a
 function of terminal and bridging ligands.
;
_journal_issue 12
_journal_name_full 'Inorganic chemistry'
_journal_page_first 6082
_journal_page_last 6093
_journal_paper_doi 10.1021/ic500452h
_journal_volume 53
_journal_year 2014
_chemical_formula_sum 'C54 H40 Cl3 N10 O14 Ru2'
_chemical_formula_weight 1361.45
_chemical_name_systematic
;
 ?
;
_space_group_IT_number 11
_symmetry_cell_setting monoclinic
_symmetry_space_group_name_Hall '-P 2yb'
_symmetry_space_group_name_H-M 'P 1 21/m 1'
_atom_sites_solution_hydrogens geom
_atom_sites_solution_primary direct
_atom_sites_solution_secondary difmap
_audit_creation_method SHELXL-97
_cell_angle_alpha 90.00
_cell_angle_beta 132.208(7)
_cell_angle_gamma 90.00
_cell_formula_units_Z 2
_cell_length_a 19.3268(9)
_cell_length_b 19.3522(3)
_cell_length_c 11.0599(5)
_cell_measurement_reflns_used 10902
_cell_measurement_temperature 150(2)
_cell_measurement_theta_max 72.1120
_cell_measurement_theta_min 4.0350
_cell_volume 3064.0(4)
_computing_cell_refinement 'CrysAlis RED, Oxford Diffraction Ltd.,'
_computing_data_collection 'CrysAlis CCD, Oxford Diffraction Ltd.,'
_computing_data_reduction 'CrysAlis RED, Oxford Diffraction Ltd.,'
_computing_molecular_graphics Ortep3
_computing_publication_material Shelx97
_computing_structure_refinement 'SHELXL-97 (Sheldrick, 1997)'
_computing_structure_solution 'SHELXS-97 (Sheldrick, 1997)'
_diffrn_ambient_temperature 150(2)
_diffrn_detector_area_resol_mean 15.9948
_diffrn_measured_fraction_theta_full 0.991
_diffrn_measured_fraction_theta_max 0.991
_diffrn_measurement_device_type 'OXFORD DIFFRACTION SUPER NOVA'
_diffrn_measurement_method \w/q-scan
_diffrn_radiation_monochromator graphite
_diffrn_radiation_source 'Micro-Focus (Cu) X-ray Source'
_diffrn_radiation_type CuK\a
_diffrn_radiation_wavelength 1.5418
_diffrn_reflns_av_R_equivalents 0.0329
_diffrn_reflns_av_sigmaI/netI 0.0261
_diffrn_reflns_limit_h_max 23
_diffrn_reflns_limit_h_min -21
_diffrn_reflns_limit_k_max 23
_diffrn_reflns_limit_k_min -22
_diffrn_reflns_limit_l_max 8
_diffrn_reflns_limit_l_min -13
_diffrn_reflns_number 22757
_diffrn_reflns_theta_full 72.32
_diffrn_reflns_theta_max 72.32
_diffrn_reflns_theta_min 3.84
_exptl_absorpt_coefficient_mu 5.782
_exptl_absorpt_correction_T_max 0.5202
_exptl_absorpt_correction_T_min 0.3498
_exptl_absorpt_correction_type multi-scan
_exptl_absorpt_process_details
;
CrysAlis RED, Oxford Diffraction Ltd.,
Version 1.171.31.7 (release 18-10-2006 CrysAlis171 .NET)
(compiled Oct 18 2006,16:28:17)
Empirical absorption correction using spherical harmonics,
 implemented in SCALE3 ABSPACK scaling algorithm.
;
_exptl_crystal_colour BLACK
_exptl_crystal_density_diffrn 1.476
_exptl_crystal_density_method 'not measured'
_exptl_crystal_description BLOCK
_exptl_crystal_F_000 1370
_exptl_crystal_size_max 0.23
_exptl_crystal_size_mid 0.16
_exptl_crystal_size_min 0.13
_platon_squeeze_details
;
;
_refine_diff_density_max 2.236
_refine_diff_density_min -0.665
_refine_diff_density_rms 0.120
_refine_ls_extinction_method none
_refine_ls_goodness_of_fit_ref 1.037
_refine_ls_hydrogen_treatment riding
_refine_ls_matrix_type full
_refine_ls_number_parameters 383
_refine_ls_number_reflns 6188
_refine_ls_number_restraints 0
_refine_ls_restrained_S_all 1.037
_refine_ls_R_factor_all 0.0535
_refine_ls_R_factor_gt 0.0506
_refine_ls_shift/su_max 0.000
_refine_ls_shift/su_mean 0.000
_refine_ls_structure_factor_coef Fsqd
_refine_ls_weighting_details 'calc w=1/[\s^2^(Fo^2^)+(0.0930P)^2^+4.3360P] where P=(Fo^2^+2Fc^2^)/3'
_refine_ls_weighting_scheme calc
_refine_ls_wR_factor_gt 0.1436
_refine_ls_wR_factor_ref 0.1466
_reflns_number_gt 5665
_reflns_number_total 6188
_reflns_threshold_expression >2sigma(I)
_cod_data_source_file ic500452h_si_004.cif
_cod_data_source_block '[2](ClO4)3'
_cod_depositor_comments
;
The following automatic conversions were performed:

'_symmetry_cell_setting' value 'Monoclinic' changed to 'monoclinic'
according to
/usr/data/users/saulius/crontab/automatic-downloads/rss-feeds/ACS/lib/dictionaries/cif_core.dic
dictionary named 'cif_core.dic' version 2.4.2 from 2011-04-26.

Automatic conversion script
Id: cif_fix_values 2281 2013-09-26 08:29:07Z andrius 

 Adding full bibliography for 4338735--4338737.cif.
;
_cod_original_cell_volume 3064.0(2)
_cod_original_sg_symbol_H-M 'P 21/m'
_cod_database_code 4338735

loop_
_symmetry_equiv_pos_as_xyz
'x, y, z'
'-x, y+1/2, -z'
'-x, -y, -z'
'x, -y-1/2, z'

loop_
_atom_site_label
_atom_site_type_symbol
_atom_site_fract_x
_atom_site_fract_y
_atom_site_fract_z
_atom_site_U_iso_or_equiv
_atom_site_adp_type
_atom_site_occupancy
_atom_site_symmetry_multiplicity
_atom_site_calc_flag
_atom_site_refinement_flags
Ru1 Ru 0.712707(18) 0.037160(13) 0.96917(3) 0.03673(13) Uani 1 1 d .
O1 O 0.64995(19) 0.10948(13) 0.7914(3) 0.0425(6) Uani 1 1 d .
N1 N 0.7188(2) 0.10854(16) 1.1044(4) 0.0387(6) Uani 1 1 d .
N2 N 0.5914(2) -0.00171(17) 0.8992(4) 0.0411(7) Uani 1 1 d .
N3 N 0.7646(2) -0.03747(15) 1.1434(4) 0.0399(7) Uani 1 1 d .
N4 N 0.7152(2) -0.02822(16) 0.8235(4) 0.0434(7) Uani 1 1 d .
N5 N 0.8347(2) 0.06751(17) 1.0294(4) 0.0409(7) Uani 1 1 d .
C1 C 0.7074(2) 0.1758(2) 1.0850(4) 0.0390(7) Uani 1 1 d .
C2 C 0.7227(3) 0.2154(2) 1.2122(5) 0.0431(8) Uani 1 1 d .
H2 H 0.7330 0.1916 1.2983 0.052 Uiso 1 1 calc R
C3 C 0.6825(3) 0.21279(19) 0.9449(4) 0.0379(7) Uani 1 1 d .
C4 C 0.6522(3) 0.1759(2) 0.8047(5) 0.0422(8) Uani 1 1 d .
C5 C 0.6173(3) 0.2137(2) 0.6598(5) 0.0503(9) Uani 1 1 d .
C6 C 0.5861(4) 0.1780(3) 0.5203(6) 0.0705(14) Uani 1 1 d .
H6 H 0.5863 0.1289 0.5193 0.085 Uiso 1 1 calc R
C7 C 0.5550(6) 0.2146(3) 0.3846(7) 0.104(3) Uani 1 1 d .
H7 H 0.5333 0.1904 0.2899 0.125 Uiso 1 1 calc R
C8 C 0.5052(3) 0.0196(2) 0.7707(5) 0.0497(9) Uani 1 1 d .
H8 H 0.4978 0.0571 0.7073 0.060 Uiso 1 1 calc R
C9 C 0.4269(3) -0.0110(3) 0.7269(5) 0.0531(10) Uani 1 1 d .
H9 H 0.3664 0.0051 0.6345 0.064 Uiso 1 1 calc R
C10 C 0.4370(3) -0.0654(2) 0.8189(6) 0.0542(10) Uani 1 1 d .
H10 H 0.3836 -0.0875 0.7894 0.065 Uiso 1 1 calc R
C11 C 0.5250(3) -0.0871(2) 0.9533(5) 0.0487(9) Uani 1 1 d .
H11 H 0.5332 -0.1237 1.0191 0.058 Uiso 1 1 calc R
C12 C 0.6024(3) -0.0548(2) 0.9923(5) 0.0410(8) Uani 1 1 d .
C13 C 0.7001(3) -0.07361(19) 1.1324(5) 0.0432(8) Uani 1 1 d .
C14 C 0.7247(3) -0.1237(2) 1.2439(6) 0.0570(11) Uani 1 1 d .
H14 H 0.6781 -0.1485 1.2322 0.068 Uiso 1 1 calc R
C15 C 0.8187(4) -0.1371(3) 1.3736(7) 0.0674(13) Uani 1 1 d .
H15 H 0.8374 -0.1710 1.4527 0.081 Uiso 1 1 calc R
C16 C 0.8845(3) -0.1010(3) 1.3865(6) 0.0592(11) Uani 1 1 d .
H16 H 0.9492 -0.1096 1.4742 0.071 Uiso 1 1 calc R
C17 C 0.8551(3) -0.0516(2) 1.2695(5) 0.0498(9) Uani 1 1 d .
H17 H 0.9009 -0.0268 1.2791 0.060 Uiso 1 1 calc R
C18 C 0.6538(3) -0.0799(2) 0.7277(5) 0.0566(11) Uani 1 1 d .
H18 H 0.6065 -0.0899 0.7297 0.068 Uiso 1 1 calc R
C19 C 0.6578(4) -0.1180(3) 0.6284(6) 0.0680(13) Uani 1 1 d .
H19 H 0.6149 -0.1546 0.5644 0.082 Uiso 1 1 calc R
C20 C 0.7257(4) -0.1024(3) 0.6228(6) 0.0669(13) Uani 1 1 d .
H20 H 0.7291 -0.1275 0.5532 0.080 Uiso 1 1 calc R
C21 C 0.7878(4) -0.0501(3) 0.7193(6) 0.0593(11) Uani 1 1 d .
H21 H 0.8346 -0.0388 0.7166 0.071 Uiso 1 1 calc R
C22 C 0.7824(3) -0.0142(2) 0.8194(5) 0.0458(8) Uani 1 1 d .
C23 C 0.8483(3) 0.0409(2) 0.9328(5) 0.0474(9) Uani 1 1 d .
C24 C 0.9197(3) 0.0650(3) 0.9433(6) 0.0611(12) Uani 1 1 d .
H24 H 0.9287 0.0462 0.8755 0.073 Uiso 1 1 calc R
C25 C 0.9781(3) 0.1172(3) 1.0544(6) 0.0648(13) Uani 1 1 d .
H25 H 1.0265 0.1348 1.0613 0.078 Uiso 1 1 calc R
C26 C 0.9655(3) 0.1427(3) 1.1519(6) 0.0574(11) Uani 1 1 d .
H26 H 1.0055 0.1778 1.2292 0.069 Uiso 1 1 calc R
C27 C 0.8932(3) 0.1169(2) 1.1377(5) 0.0511(9) Uani 1 1 d .
H27 H 0.8849 0.1348 1.2071 0.061 Uiso 1 1 calc R
O101 O 0.9395(3) 0.0229(2) 0.6693(4) 0.0717(10) Uani 1 1 d .
O102 O 0.7856(2) 0.0440(2) 0.4279(5) 0.0713(10) Uani 1 1 d .
O103 O 0.9060(3) 0.0967(2) 0.4680(4) 0.0778(11) Uani 1 1 d .
O104 O 0.8676(5) 0.1284(3) 0.6214(7) 0.1162(19) Uani 1 1 d .
O105 O 0.4548(8) 0.2500 0.8929(10) 0.146(3) Uani 1 2 d S
O106 O 0.3282(3) 0.2500 0.6226(7) 0.0686(13) Uani 1 2 d S
O107 O 0.4609(4) 0.3121(4) 0.7392(9) 0.174(4) Uani 1 1 d .
Cl1 Cl 0.87604(8) 0.07300(6) 0.54932(13) 0.0584(3) Uani 1 1 d .
Cl2 Cl 0.42738(11) 0.2500 0.7361(2) 0.0560(4) Uani 1 2 d S
H1N H 0.734(3) 0.094(2) 1.192(5) 0.041(11) Uiso 1 1 d .

loop_
_atom_site_aniso_label
_atom_site_aniso_U_11
_atom_site_aniso_U_22
_atom_site_aniso_U_33
_atom_site_aniso_U_23
_atom_site_aniso_U_13
_atom_site_aniso_U_12
Ru1 0.03422(18) 0.03414(18) 0.03970(19) -0.00159(10) 0.02396(15) -0.00023(9)
O1 0.0467(14) 0.0376(13) 0.0413(13) -0.0003(11) 0.0288(12) 0.0018(11)
N1 0.0426(16) 0.0369(15) 0.0383(15) 0.0012(13) 0.0278(14) 0.0020(13)
N2 0.0359(15) 0.0416(16) 0.0460(16) -0.0046(13) 0.0277(14) -0.0021(13)
N3 0.0384(16) 0.0345(16) 0.0438(17) 0.0006(12) 0.0264(15) 0.0029(11)
N4 0.0443(18) 0.0372(16) 0.0453(17) -0.0023(13) 0.0286(15) 0.0030(13)
N5 0.0391(16) 0.0413(17) 0.0442(16) 0.0033(13) 0.0287(14) -0.0001(13)
C1 0.0370(17) 0.0387(18) 0.0411(18) -0.0011(15) 0.0262(16) -0.0005(14)
C2 0.053(2) 0.0392(19) 0.0418(19) 0.0021(15) 0.0338(18) 0.0001(16)
C3 0.0363(17) 0.0382(19) 0.0384(17) 0.0009(14) 0.0248(15) 0.0007(14)
C4 0.0437(19) 0.0390(18) 0.0452(19) -0.0013(15) 0.0305(17) -0.0008(15)
C5 0.058(2) 0.046(2) 0.047(2) -0.0033(17) 0.035(2) -0.0018(18)
C6 0.107(4) 0.048(2) 0.052(3) -0.001(2) 0.051(3) 0.000(3)
C7 0.192(8) 0.058(3) 0.068(3) -0.011(3) 0.089(5) -0.011(4)
C8 0.042(2) 0.050(2) 0.050(2) 0.0003(18) 0.0281(19) -0.0001(17)
C9 0.0344(19) 0.062(3) 0.052(2) -0.003(2) 0.0243(18) 0.0000(18)
C10 0.043(2) 0.056(3) 0.061(3) -0.011(2) 0.034(2) -0.0076(18)
C11 0.045(2) 0.048(2) 0.056(2) -0.0060(18) 0.0349(19) -0.0059(17)
C12 0.0431(19) 0.0361(17) 0.047(2) -0.0051(15) 0.0317(18) -0.0023(15)
C13 0.045(2) 0.0337(18) 0.051(2) 0.0002(15) 0.0324(18) -0.0021(15)
C14 0.051(2) 0.051(2) 0.065(3) 0.010(2) 0.037(2) -0.0006(19)
C15 0.059(3) 0.058(3) 0.071(3) 0.023(2) 0.038(3) 0.009(2)
C16 0.045(2) 0.058(3) 0.061(3) 0.015(2) 0.030(2) 0.0107(19)
C17 0.038(2) 0.048(2) 0.056(2) 0.0043(19) 0.0283(19) 0.0026(17)
C18 0.060(3) 0.053(2) 0.053(2) -0.015(2) 0.036(2) -0.011(2)
C19 0.082(4) 0.055(3) 0.060(3) -0.012(2) 0.046(3) -0.007(2)
C20 0.084(4) 0.062(3) 0.061(3) -0.001(2) 0.051(3) 0.016(3)
C21 0.060(3) 0.067(3) 0.055(2) 0.006(2) 0.041(2) 0.012(2)
C22 0.047(2) 0.047(2) 0.044(2) 0.0077(17) 0.0311(18) 0.0097(17)
C23 0.042(2) 0.052(2) 0.049(2) 0.0096(17) 0.0312(19) 0.0068(16)
C24 0.053(2) 0.082(3) 0.061(3) 0.009(2) 0.043(2) 0.006(2)
C25 0.046(2) 0.079(3) 0.067(3) 0.010(3) 0.037(2) -0.006(2)
C26 0.046(2) 0.057(3) 0.060(3) 0.004(2) 0.031(2) -0.0073(19)
C27 0.043(2) 0.050(2) 0.049(2) 0.0006(18) 0.0264(18) -0.0040(17)
O101 0.0555(19) 0.095(3) 0.059(2) 0.0167(19) 0.0362(17) 0.0183(19)
O102 0.0410(17) 0.099(3) 0.065(2) 0.0164(19) 0.0320(16) 0.0030(16)
O103 0.062(2) 0.108(3) 0.062(2) 0.003(2) 0.0408(18) -0.017(2)
O104 0.192(6) 0.083(3) 0.101(3) 0.009(3) 0.110(4) 0.029(3)
O105 0.164(8) 0.146(8) 0.089(5) 0.000 0.069(6) 0.000
O106 0.058(3) 0.056(3) 0.084(3) 0.000 0.044(3) 0.000
O107 0.075(3) 0.142(5) 0.208(7) 0.095(5) 0.056(4) -0.010(3)
Cl1 0.0530(6) 0.0686(7) 0.0499(5) 0.0029(5) 0.0331(5) 0.0016(5)
Cl2 0.0523(8) 0.0417(7) 0.0606(8) 0.000 0.0324(7) 0.000

loop_
_atom_type_symbol
_atom_type_description
_atom_type_scat_dispersion_real
_atom_type_scat_dispersion_imag
_atom_type_scat_source
C C 0.0181 0.0091 'International Tables Vol C Tables 4.2.6.8 and 6.1.1.4'
H H 0.0000 0.0000 'International Tables Vol C Tables 4.2.6.8 and 6.1.1.4'
N N 0.0311 0.0180 'International Tables Vol C Tables 4.2.6.8 and 6.1.1.4'
O O 0.0492 0.0322 'International Tables Vol C Tables 4.2.6.8 and 6.1.1.4'
Cl Cl 0.3639 0.7018 'International Tables Vol C Tables 4.2.6.8 and 6.1.1.4'
Ru Ru 0.0552 3.2960 'International Tables Vol C Tables 4.2.6.8 and 6.1.1.4'

loop_
_geom_angle_atom_site_label_1
_geom_angle_atom_site_label_2
_geom_angle_atom_site_label_3
_geom_angle
_geom_angle_site_symmetry_1
_geom_angle_site_symmetry_3
N1 Ru1 O1 86.79(12) . .
N1 Ru1 N3 92.20(13) . .
O1 Ru1 N3 174.67(12) . .
N1 Ru1 N2 90.77(13) . .
O1 Ru1 N2 95.73(12) . .
N3 Ru1 N2 79.04(13) . .
N1 Ru1 N5 94.75(13) . .
O1 Ru1 N5 85.73(12) . .
N3 Ru1 N5 99.57(13) . .
N2 Ru1 N5 174.37(12) . .
N1 Ru1 N4 172.44(13) . .
O1 Ru1 N4 88.78(12) . .
N3 Ru1 N4 92.77(13) . .
N2 Ru1 N4 95.77(13) . .
N5 Ru1 N4 78.80(13) . .
C4 O1 Ru1 128.7(2) . .
C1 N1 Ru1 130.5(3) . .
C1 N1 H1N 114(3) . .
Ru1 N1 H1N 116(3) . .
C8 N2 C12 119.1(3) . .
C8 N2 Ru1 125.4(3) . .
C12 N2 Ru1 115.5(2) . .
C17 N3 C13 117.6(3) . .
C17 N3 Ru1 126.4(3) . .
C13 N3 Ru1 115.9(3) . .
C18 N4 C22 118.4(4) . .
C18 N4 Ru1 126.2(3) . .
C22 N4 Ru1 115.2(3) . .
C27 N5 C23 118.5(3) . .
C27 N5 Ru1 125.9(3) . .
C23 N5 Ru1 114.9(3) . .
N1 C1 C2 117.7(3) . .
N1 C1 C3 123.9(3) . .
C2 C1 C3 118.4(3) . .
C2 C2 C1 122.0(2) 4_565 .
C2 C2 H2 119.0 4_565 .
C1 C2 H2 119.0 . .
C4 C3 C3 120.0(2) . 4_565
C4 C3 C1 120.5(3) . .
C3 C3 C1 119.3(2) 4_565 .
O1 C4 C3 125.4(3) . .
O1 C4 C5 114.9(3) . .
C3 C4 C5 119.7(4) . .
C6 C5 C5 119.5(3) . 4_565
C6 C5 C4 120.3(4) . .
C5 C5 C4 120.2(2) 4_565 .
C7 C6 C5 119.6(5) . .
C7 C6 H6 120.2 . .
C5 C6 H6 120.2 . .
C7 C7 C6 120.9(3) 4_565 .
C7 C7 H7 119.5 4_565 .
C6 C7 H7 119.5 . .
N2 C8 C9 122.2(4) . .
N2 C8 H8 118.9 . .
C9 C8 H8 118.9 . .
C8 C9 C10 119.4(4) . .
C8 C9 H9 120.3 . .
C10 C9 H9 120.3 . .
C11 C10 C9 119.2(4) . .
C11 C10 H10 120.4 . .
C9 C10 H10 120.4 . .
C10 C11 C12 119.4(4) . .
C10 C11 H11 120.3 . .
C12 C11 H11 120.3 . .
N2 C12 C11 120.7(4) . .
N2 C12 C13 114.8(3) . .
C11 C12 C13 124.5(4) . .
N3 C13 C14 122.5(4) . .
N3 C13 C12 114.7(3) . .
C14 C13 C12 122.9(4) . .
C13 C14 C15 118.8(4) . .
C13 C14 H14 120.6 . .
C15 C14 H14 120.6 . .
C16 C15 C14 119.4(4) . .
C16 C15 H15 120.3 . .
C14 C15 H15 120.3 . .
C15 C16 C17 118.9(4) . .
C15 C16 H16 120.5 . .
C17 C16 H16 120.5 . .
N3 C17 C16 122.8(4) . .
N3 C17 H17 118.6 . .
C16 C17 H17 118.6 . .
N4 C18 C19 122.2(5) . .
N4 C18 H18 118.9 . .
C19 C18 H18 118.9 . .
C18 C19 C20 118.9(5) . .
C18 C19 H19 120.6 . .
C20 C19 H19 120.6 . .
C21 C20 C19 119.0(5) . .
C21 C20 H20 120.5 . .
C19 C20 H20 120.5 . .
C22 C21 C20 120.1(5) . .
C22 C21 H21 120.0 . .
C20 C21 H21 120.0 . .
N4 C22 C21 121.3(4) . .
N4 C22 C23 114.5(4) . .
C21 C22 C23 124.2(4) . .
N5 C23 C24 120.8(4) . .
N5 C23 C22 115.3(4) . .
C24 C23 C22 123.9(4) . .
C23 C24 C25 119.4(5) . .
C23 C24 H24 120.3 . .
C25 C24 H24 120.3 . .
C26 C25 C24 119.7(4) . .
C26 C25 H25 120.1 . .
C24 C25 H25 120.1 . .
C25 C26 C27 119.1(5) . .
C25 C26 H26 120.5 . .
C27 C26 H26 120.5 . .
N5 C27 C26 122.4(4) . .
N5 C27 H27 118.8 . .
C26 C27 H27 118.8 . .
O104 Cl1 O101 110.3(3) . .
O104 Cl1 O102 107.4(3) . .
O101 Cl1 O102 110.8(2) . .
O104 Cl1 O103 111.1(3) . .
O101 Cl1 O103 110.1(2) . .
O102 Cl1 O103 107.0(2) . .
O107 Cl2 O107 125.0(7) . 4_565
O107 Cl2 O106 111.1(3) . .
O107 Cl2 O106 111.1(3) 4_565 .
O107 Cl2 O105 100.8(5) . .
O107 Cl2 O105 100.8(5) 4_565 .
O106 Cl2 O105 104.6(5) . .

loop_
_geom_bond_atom_site_label_1
_geom_bond_atom_site_label_2
_geom_bond_distance
_geom_bond_site_symmetry_2
Ru1 N1 1.980(3) .
Ru1 O1 2.023(3) .
Ru1 N3 2.051(3) .
Ru1 N2 2.056(3) .
Ru1 N5 2.059(3) .
Ru1 N4 2.075(3) .
O1 C4 1.291(5) .
N1 C1 1.313(5) .
N1 H1N 0.85(4) .
N2 C8 1.335(5) .
N2 C12 1.366(5) .
N3 C17 1.342(5) .
N3 C13 1.361(5) .
N4 C18 1.357(5) .
N4 C22 1.357(5) .
N5 C27 1.344(5) .
N5 C23 1.362(5) .
C1 C2 1.448(5) .
C1 C3 1.464(5) .
C2 C2 1.338(8) 4_565
C2 H2 0.9500 .
C3 C4 1.427(5) .
C3 C3 1.440(7) 4_565
C4 C5 1.451(6) .
C5 C6 1.404(6) .
C5 C5 1.407(8) 4_565
C6 C7 1.380(7) .
C6 H6 0.9500 .
C7 C7 1.369(12) 4_565
C7 H7 0.9500 .
C8 C9 1.376(6) .
C8 H8 0.9500 .
C9 C10 1.384(7) .
C9 H9 0.9500 .
C10 C11 1.372(6) .
C10 H10 0.9500 .
C11 C12 1.394(5) .
C11 H11 0.9500 .
C12 C13 1.473(5) .
C13 C14 1.378(6) .
C14 C15 1.387(7) .
C14 H14 0.9500 .
C15 C16 1.371(7) .
C15 H15 0.9500 .
C16 C17 1.385(6) .
C16 H16 0.9500 .
C17 H17 0.9500 .
C18 C19 1.368(7) .
C18 H18 0.9500 .
C19 C20 1.387(8) .
C19 H19 0.9500 .
C20 C21 1.371(8) .
C20 H20 0.9500 .
C21 C22 1.369(6) .
C21 H21 0.9500 .
C22 C23 1.478(6) .
C23 C24 1.384(6) .
C24 C25 1.393(8) .
C24 H24 0.9500 .
C25 C26 1.348(7) .
C25 H25 0.9500 .
C26 C27 1.390(6) .
C26 H26 0.9500 .
C27 H27 0.9500 .
O101 Cl1 1.421(4) .
O102 Cl1 1.421(4) .
O103 Cl1 1.434(4) .
O104 Cl1 1.409(5) .
O105 Cl2 1.433(9) .
O106 Cl2 1.420(5) .
O107 Cl2 1.356(5) .
Cl2 O107 1.356(5) 4_565

loop_
_geom_torsion_atom_site_label_1
_geom_torsion_atom_site_label_2
_geom_torsion_atom_site_label_3
_geom_torsion_atom_site_label_4
_geom_torsion
_geom_torsion_site_symmetry_1
_geom_torsion_site_symmetry_4
N1 Ru1 O1 C4 21.2(3) . .
N3 Ru1 O1 C4 100.4(12) . .
N2 Ru1 O1 C4 111.7(3) . .
N5 Ru1 O1 C4 -73.8(3) . .
N4 Ru1 O1 C4 -152.6(3) . .
O1 Ru1 N1 C1 -15.0(3) . .
N3 Ru1 N1 C1 170.2(3) . .
N2 Ru1 N1 C1 -110.7(3) . .
N5 Ru1 N1 C1 70.4(3) . .
N4 Ru1 N1 C1 39.2(12) . .
N1 Ru1 N2 C8 88.6(3) . .
O1 Ru1 N2 C8 1.7(3) . .
N3 Ru1 N2 C8 -179.3(4) . .
N5 Ru1 N2 C8 -103.1(13) . .
N4 Ru1 N2 C8 -87.6(3) . .
N1 Ru1 N2 C12 -93.2(3) . .
O1 Ru1 N2 C12 180.0(3) . .
N3 Ru1 N2 C12 -1.1(3) . .
N5 Ru1 N2 C12 75.2(13) . .
N4 Ru1 N2 C12 90.6(3) . .
N1 Ru1 N3 C17 -87.1(4) . .
O1 Ru1 N3 C17 -166.0(11) . .
N2 Ru1 N3 C17 -177.5(4) . .
N5 Ru1 N3 C17 8.1(4) . .
N4 Ru1 N3 C17 87.2(3) . .
N1 Ru1 N3 C13 89.7(3) . .
O1 Ru1 N3 C13 10.8(13) . .
N2 Ru1 N3 C13 -0.6(3) . .
N5 Ru1 N3 C13 -175.1(3) . .
N4 Ru1 N3 C13 -96.0(3) . .
N1 Ru1 N4 C18 -153.0(9) . .
O1 Ru1 N4 C18 -98.9(4) . .
N3 Ru1 N4 C18 76.0(4) . .
N2 Ru1 N4 C18 -3.3(4) . .
N5 Ru1 N4 C18 175.2(4) . .
N1 Ru1 N4 C22 23.2(11) . .
O1 Ru1 N4 C22 77.3(3) . .
N3 Ru1 N4 C22 -107.8(3) . .
N2 Ru1 N4 C22 172.9(3) . .
N5 Ru1 N4 C22 -8.6(3) . .
N1 Ru1 N5 C27 4.6(3) . .
O1 Ru1 N5 C27 91.0(3) . .
N3 Ru1 N5 C27 -88.4(3) . .
N2 Ru1 N5 C27 -163.7(11) . .
N4 Ru1 N5 C27 -179.4(3) . .
N1 Ru1 N5 C23 -166.0(3) . .
O1 Ru1 N5 C23 -79.6(3) . .
N3 Ru1 N5 C23 101.0(3) . .
N2 Ru1 N5 C23 25.7(14) . .
N4 Ru1 N5 C23 10.0(3) . .
Ru1 N1 C1 C2 -175.8(3) . .
Ru1 N1 C1 C3 2.7(6) . .
N1 C1 C2 C2 172.7(2) . 4_565
C3 C1 C2 C2 -5.9(4) . 4_565
N1 C1 C3 C4 11.7(6) . .
C2 C1 C3 C4 -169.9(3) . .
N1 C1 C3 C3 -172.7(3) . 4_565
C2 C1 C3 C3 5.7(4) . 4_565
Ru1 O1 C4 C3 -15.2(6) . .
Ru1 O1 C4 C5 166.9(3) . .
C3 C3 C4 O1 179.4(3) 4_565 .
C1 C3 C4 O1 -5.1(6) . .
C3 C3 C4 C5 -2.9(4) 4_565 .
C1 C3 C4 C5 172.7(3) . .
O1 C4 C5 C6 -1.1(6) . .
C3 C4 C5 C6 -179.1(4) . .
O1 C4 C5 C5 -179.1(2) . 4_565
C3 C4 C5 C5 2.9(4) . 4_565
C5 C5 C6 C7 -0.6(8) 4_565 .
C4 C5 C6 C7 -178.6(6) . .
C5 C6 C7 C7 0.6(8) . 4_565
C12 N2 C8 C9 -1.1(6) . .
Ru1 N2 C8 C9 177.0(3) . .
N2 C8 C9 C10 0.3(7) . .
C8 C9 C10 C11 0.9(7) . .
C9 C10 C11 C12 -1.3(7) . .
C8 N2 C12 C11 0.7(6) . .
Ru1 N2 C12 C11 -177.7(3) . .
C8 N2 C12 C13 -179.2(4) . .
Ru1 N2 C12 C13 2.5(4) . .
C10 C11 C12 N2 0.5(6) . .
C10 C11 C12 C13 -179.6(4) . .
C17 N3 C13 C14 -0.6(6) . .
Ru1 N3 C13 C14 -177.8(3) . .
C17 N3 C13 C12 179.3(4) . .
Ru1 N3 C13 C12 2.1(4) . .
N2 C12 C13 N3 -3.0(5) . .
C11 C12 C13 N3 177.1(4) . .
N2 C12 C13 C14 176.9(4) . .
C11 C12 C13 C14 -3.0(6) . .
N3 C13 C14 C15 0.9(7) . .
C12 C13 C14 C15 -179.0(5) . .
C13 C14 C15 C16 -0.7(8) . .
C14 C15 C16 C17 0.3(8) . .
C13 N3 C17 C16 0.2(6) . .
Ru1 N3 C17 C16 177.0(4) . .
C15 C16 C17 N3 0.0(8) . .
C22 N4 C18 C19 0.2(7) . .
Ru1 N4 C18 C19 176.3(4) . .
N4 C18 C19 C20 -1.4(8) . .
C18 C19 C20 C21 1.3(8) . .
C19 C20 C21 C22 0.1(8) . .
C18 N4 C22 C21 1.2(6) . .
Ru1 N4 C22 C21 -175.3(3) . .
C18 N4 C22 C23 -177.6(4) . .
Ru1 N4 C22 C23 5.9(4) . .
C20 C21 C22 N4 -1.4(7) . .
C20 C21 C22 C23 177.4(4) . .
C27 N5 C23 C24 -1.3(6) . .
Ru1 N5 C23 C24 170.0(3) . .
C27 N5 C23 C22 178.7(3) . .
Ru1 N5 C23 C22 -10.0(4) . .
N4 C22 C23 N5 2.7(5) . .
C21 C22 C23 N5 -176.1(4) . .
N4 C22 C23 C24 -177.3(4) . .
C21 C22 C23 C24 3.9(7) . .
N5 C23 C24 C25 0.0(7) . .
C22 C23 C24 C25 180.0(4) . .
C23 C24 C25 C26 1.2(8) . .
C24 C25 C26 C27 -1.0(7) . .
C23 N5 C27 C26 1.5(6) . .
Ru1 N5 C27 C26 -168.8(3) . .
C25 C26 C27 N5 -0.4(7) . .

loop_
_platon_squeeze_void_nr
_platon_squeeze_void_average_x
_platon_squeeze_void_average_y
_platon_squeeze_void_average_z
_platon_squeeze_void_volume
_platon_squeeze_void_count_electrons
_platon_squeeze_void_content
1 0.077 0.250 -0.121 267 41 ' '
2 0.923 0.750 0.121 267 41 ' '
